data_7062805
loop_
_publ_author_name
'Ramkumar, Nagarajan'
'Plantus, Ketrina'
'Ozola, Melita'
'Mishnev, Anatoly'
'Nikolajeva, Vizma'
'Senkovs, Maris'
'O\<seka, Maksim'
'Veliks, Janis'

_publ_section_title
;
 Photoredox-catalyzed direct C--H monofluoromethylation of heteroarenes
;
_journal_issue 44
_journal_name_full 'New Journal of Chemistry'
_journal_page_first 20642
_journal_page_last 20652
_journal_paper_doi 10.1039/D3NJ04313D
_journal_volume 47
_journal_year 2023
_chemical_formula_sum 'C17 H13 F2 N3 O2'
_chemical_formula_weight 329.30
_space_group_crystal_system monoclinic
_space_group_IT_number 14
_space_group_name_Hall '-P 2ybc'
_space_group_name_H-M_alt 'P 1 21/c 1'
_atom_sites_solution_hydrogens geom
_audit_creation_method SHELXL-2018/3
_audit_update_record
;
2023-06-29 deposited with the CCDC.	2023-10-16 downloaded from the CCDC.
;
_cell_angle_alpha 90
_cell_angle_beta 102.227(3)
_cell_angle_gamma 90
_cell_formula_units_Z 4
_cell_length_a 16.6303(5)
_cell_length_b 4.6620(2)
_cell_length_c 18.9217(6)
_cell_measurement_reflns_used 7760
_cell_measurement_temperature 150(2)
_cell_measurement_theta_max 75.8780
_cell_measurement_theta_min 2.7160
_cell_volume 1433.73(9)
_computing_cell_refinement 'CrysAlisPro 1.171.41.123a (Rigaku OD, 2022)'
_computing_data_collection 'CrysAlisPro 1.171.41.123a (Rigaku OD, 2022)'
_computing_data_reduction 'CrysAlisPro 1.171.41.123a (Rigaku OD, 2022)'
_computing_structure_refinement 'SHELXL-2018/3 (Sheldrick, 2018)'
_computing_structure_solution 'SHELXT 2014/4 (Sheldrick, 2014)'
_diffrn_ambient_temperature 150(2)
_diffrn_measured_fraction_theta_full 0.996
_diffrn_measured_fraction_theta_max 0.941
_diffrn_measurement_device_type 'XtaLAB Synergy, Dualflex, HyPix'
_diffrn_measurement_method '\w scans'
_diffrn_radiation_type CuK\a
_diffrn_radiation_wavelength 1.54184
_diffrn_reflns_av_R_equivalents 0.0354
_diffrn_reflns_av_unetI/netI 0.0278
_diffrn_reflns_Laue_measured_fraction_full 0.996
_diffrn_reflns_Laue_measured_fraction_max 0.941
_diffrn_reflns_limit_h_max 20
_diffrn_reflns_limit_h_min -20
_diffrn_reflns_limit_k_max 4
_diffrn_reflns_limit_k_min -5
_diffrn_reflns_limit_l_max 23
_diffrn_reflns_limit_l_min -23
_diffrn_reflns_number 13626
_diffrn_reflns_point_group_measured_fraction_full 0.996
_diffrn_reflns_point_group_measured_fraction_max 0.941
_diffrn_reflns_theta_full 67.684
_diffrn_reflns_theta_max 76.532
_diffrn_reflns_theta_min 2.719
_diffrn_source 'micro-focus sealed X-ray tube'
_exptl_absorpt_coefficient_mu 1.021
_exptl_absorpt_correction_T_max 1.00000
_exptl_absorpt_correction_T_min 0.60810
_exptl_absorpt_correction_type multi-scan
_exptl_absorpt_process_details
;
CrysAlisPro 1.171.41.123a (Rigaku Oxford Diffraction, 2022)
Empirical absorption correction using spherical harmonics,
implemented in SCALE3 ABSPACK scaling algorithm.
;
_exptl_crystal_colour colourless
_exptl_crystal_density_diffrn 1.526
_exptl_crystal_description needle
_exptl_crystal_F_000 680
_exptl_crystal_size_max 0.30
_exptl_crystal_size_mid 0.05
_exptl_crystal_size_min 0.04
_refine_diff_density_max 0.352
_refine_diff_density_min -0.361
_refine_diff_density_rms 0.054
_refine_ls_extinction_coef 0.0023(5)
_refine_ls_extinction_expression Fc^*^=kFc[1+0.001xFc^2^\l^3^/sin(2\q)]^-1/4^
_refine_ls_extinction_method 'SHELXL-2018/3 (Sheldrick 2018)'
_refine_ls_goodness_of_fit_ref 1.065
_refine_ls_hydrogen_treatment constr
_refine_ls_matrix_type full
_refine_ls_number_parameters 218
_refine_ls_number_reflns 2827
_refine_ls_number_restraints 0
_refine_ls_restrained_S_all 1.065
_refine_ls_R_factor_all 0.0734
_refine_ls_R_factor_gt 0.0601
_refine_ls_shift/su_max 0.000
_refine_ls_shift/su_mean 0.000
_refine_ls_structure_factor_coef Fsqd
_refine_ls_weighting_details 'w=1/[\s^2^(Fo^2^)+(0.0660P)^2^+1.2833P] where P=(Fo^2^+2Fc^2^)/3'
_refine_ls_weighting_scheme calc
_refine_ls_wR_factor_gt 0.1523
_refine_ls_wR_factor_ref 0.1672
_reflns_Friedel_coverage 0.000
_reflns_number_gt 2260
_reflns_number_total 2827
_reflns_threshold_expression 'I > 2\s(I)'
_cod_data_source_file d3nj04313d2.cif
_cod_data_source_block rkn_689
_cod_depositor_comments 'Adding full bibliography for 7062803--7062807.cif.'
_cod_original_sg_symbol_H-M 'P 21/c'
_cod_database_code 7062805
_shelx_shelxl_version_number 2018/3
_shelx_space_group_comment
;
The symmetry employed for this shelxl refinement is uniquely defined
by the following loop, which should always be used as a source of
symmetry information in preference to the above space-group names.
They are only intended as comments.
;

loop_
_space_group_symop_operation_xyz
'x, y, z'
'-x, y+1/2, -z+1/2'
'-x, -y, -z'
'x, -y-1/2, z-1/2'

loop_
_atom_site_label
_atom_site_type_symbol
_atom_site_fract_x
_atom_site_fract_y
_atom_site_fract_z
_atom_site_U_iso_or_equiv
_atom_site_adp_type
_atom_site_occupancy
_atom_site_site_symmetry_order
_atom_site_calc_flag
_atom_site_refinement_flags_posn
_atom_site_refinement_flags_adp
_atom_site_refinement_flags_occupancy
_atom_site_disorder_assembly
_atom_site_disorder_group
F16 F 0.04834(9) 0.8768(4) 0.32519(8) 0.0610(5) Uani 1 1 d . . . . .
F24 F 0.72218(9) 0.3273(5) 0.73542(11) 0.0907(7) Uani 1 1 d . . . . .
O17 O 0.21888(11) 0.2286(4) 0.38102(13) 0.0676(6) Uani 1 1 d . . . . .
N14 N 0.41511(11) 0.0033(4) 0.58325(13) 0.0531(6) Uani 1 1 d . . . . .
H14 H 0.404072 -0.181270 0.579147 0.064 Uiso 1 1 calc R U . . .
N1 N 0.20862(12) 0.2525(4) 0.49947(14) 0.0547(6) Uani 1 1 d . . . . .
N2 N 0.09036(11) 0.6837(4) 0.45999(11) 0.0429(5) Uani 1 1 d . . . . .
O13 O 0.36293(12) 0.4461(4) 0.55438(19) 0.1028(11) Uani 1 1 d . . . . .
C3 C 0.12458(13) 0.5623(5) 0.41241(14) 0.0461(6) Uani 1 1 d . . . . .
C5 C 0.11206(13) 0.5893(5) 0.53090(14) 0.0450(6) Uani 1 1 d . . . . .
C6 C 0.07319(15) 0.7136(6) 0.58172(14) 0.0505(6) Uani 1 1 d . . . . .
H6 H 0.032943 0.858561 0.567152 0.061 Uiso 1 1 calc R U . . .
C2 C 0.18719(14) 0.3339(5) 0.42815(17) 0.0530(7) Uani 1 1 d . . . . .
C10 C 0.17188(14) 0.3744(5) 0.55222(16) 0.0526(7) Uani 1 1 d . . . . .
C18 C 0.49589(13) 0.0861(6) 0.62069(15) 0.0518(7) Uani 1 1 d . . . . .
C15 C 0.10378(15) 0.6514(6) 0.33560(15) 0.0536(6) Uani 1 1 d . . . . .
H15A H 0.154585 0.710290 0.320109 0.064 Uiso 1 1 calc R U . . .
H15B H 0.079776 0.486617 0.305351 0.064 Uiso 1 1 calc R U . . .
C7 C 0.09275(17) 0.6276(7) 0.65290(16) 0.0616(8) Uani 1 1 d . . . . .
H7 H 0.066019 0.711532 0.687497 0.074 Uiso 1 1 calc R U . . .
C9 C 0.19207(17) 0.2925(7) 0.62463(18) 0.0654(9) Uani 1 1 d . . . . .
H9 H 0.233300 0.151583 0.640061 0.079 Uiso 1 1 calc R U . . .
C21 C 0.64809(15) 0.2413(8) 0.69632(17) 0.0674(9) Uani 1 1 d . . . . .
C12 C 0.35556(15) 0.1851(5) 0.5542(2) 0.0648(9) Uani 1 1 d . . . . .
C11 C 0.27444(14) 0.0411(6) 0.5183(2) 0.0670(9) Uani 1 1 d . . . . .
H11A H 0.281550 -0.059964 0.473970 0.080 Uiso 1 1 calc R U . . .
H11B H 0.259247 -0.102741 0.551628 0.080 Uiso 1 1 calc R U . . .
C8 C 0.15247(19) 0.4153(7) 0.67363(18) 0.0709(9) Uani 1 1 d . . . . .
H8 H 0.165874 0.354792 0.722668 0.085 Uiso 1 1 calc R U . . .
C23 C 0.54127(18) 0.2822(10) 0.5929(2) 0.0839(11) Uani 1 1 d . . . . .
H23 H 0.520076 0.363351 0.546681 0.101 Uiso 1 1 calc R U . . .
C22 C 0.61830(18) 0.3650(10) 0.6316(2) 0.0916(12) Uani 1 1 d . . . . .
H22 H 0.649406 0.505925 0.612832 0.110 Uiso 1 1 calc R U . . .
C19 C 0.5277(2) -0.0349(10) 0.6865(2) 0.0974(13) Uani 1 1 d . . . . .
H19 H 0.496555 -0.172955 0.706171 0.117 Uiso 1 1 calc R U . . .
C20 C 0.6060(2) 0.0438(11) 0.7251(2) 0.1051(15) Uani 1 1 d . . . . .
H20 H 0.628817 -0.040825 0.770617 0.126 Uiso 1 1 calc R U . . .

loop_
_atom_site_aniso_label
_atom_site_aniso_U_11
_atom_site_aniso_U_22
_atom_site_aniso_U_33
_atom_site_aniso_U_23
_atom_site_aniso_U_13
_atom_site_aniso_U_12
F16 0.0512(8) 0.0681(10) 0.0637(9) 0.0054(8) 0.0125(7) 0.0094(7)
F24 0.0329(8) 0.1378(19) 0.0955(13) -0.0448(13) 0.0004(8) -0.0165(10)
O17 0.0413(10) 0.0514(11) 0.1112(17) -0.0237(11) 0.0188(10) -0.0016(8)
N14 0.0325(10) 0.0359(10) 0.0845(15) -0.0153(10) -0.0023(9) -0.0024(8)
N1 0.0295(9) 0.0318(11) 0.0978(17) 0.0018(11) 0.0023(10) -0.0018(8)
N2 0.0281(8) 0.0400(11) 0.0570(12) -0.0025(9) 0.0008(8) -0.0051(8)
O13 0.0360(10) 0.0300(10) 0.229(3) -0.0120(14) -0.0009(14) -0.0055(8)
C3 0.0270(10) 0.0402(13) 0.0684(15) -0.0072(11) 0.0041(10) -0.0057(9)
C5 0.0293(10) 0.0375(12) 0.0634(15) 0.0028(11) -0.0009(9) -0.0097(9)
C6 0.0377(12) 0.0492(14) 0.0607(15) 0.0028(12) 0.0014(10) -0.0130(11)
C2 0.0286(11) 0.0392(13) 0.0879(19) -0.0067(13) 0.0044(12) -0.0080(10)
C10 0.0342(11) 0.0366(13) 0.0805(18) 0.0103(12) -0.0023(11) -0.0126(10)
C18 0.0280(10) 0.0472(14) 0.0769(17) -0.0256(13) 0.0040(11) -0.0003(10)
C15 0.0389(12) 0.0558(16) 0.0654(16) -0.0072(13) 0.0091(11) 0.0016(11)
C7 0.0525(15) 0.0663(18) 0.0622(16) 0.0091(14) 0.0032(12) -0.0219(14)
C9 0.0447(14) 0.0516(16) 0.092(2) 0.0257(16) -0.0048(14) -0.0115(12)
C21 0.0271(11) 0.101(2) 0.0731(19) -0.0400(18) 0.0075(12) -0.0087(14)
C12 0.0322(12) 0.0310(13) 0.124(3) -0.0121(14) 0.0011(14) -0.0025(10)
C11 0.0332(12) 0.0321(13) 0.125(3) 0.0011(15) -0.0072(14) -0.0025(10)
C8 0.0619(17) 0.070(2) 0.0719(19) 0.0262(16) -0.0055(15) -0.0289(16)
C23 0.0412(15) 0.125(3) 0.080(2) 0.002(2) 0.0021(14) -0.0266(18)
C22 0.0393(15) 0.130(3) 0.102(3) -0.005(2) 0.0078(16) -0.0319(19)
C19 0.0447(16) 0.110(3) 0.123(3) 0.028(3) -0.0148(18) -0.0205(18)
C20 0.0480(18) 0.150(4) 0.103(3) 0.016(3) -0.0143(18) -0.018(2)

loop_
_atom_type_symbol
_atom_type_description
_atom_type_scat_dispersion_real
_atom_type_scat_dispersion_imag
_atom_type_scat_source
C C 0.0181 0.0091 'International Tables Vol C Tables 4.2.6.8 and 6.1.1.4'
H H 0.0000 0.0000 'International Tables Vol C Tables 4.2.6.8 and 6.1.1.4'
F F 0.0727 0.0534 'International Tables Vol C Tables 4.2.6.8 and 6.1.1.4'
N N 0.0311 0.0180 'International Tables Vol C Tables 4.2.6.8 and 6.1.1.4'
O O 0.0492 0.0322 'International Tables Vol C Tables 4.2.6.8 and 6.1.1.4'

loop_
_geom_angle_atom_site_label_1
_geom_angle_atom_site_label_2
_geom_angle_atom_site_label_3
_geom_angle
_geom_angle_site_symmetry_1
_geom_angle_site_symmetry_3
_geom_angle_publ_flag
C12 N14 C18 124.8(2) . . ?
C12 N14 H14 117.6 . . ?
C18 N14 H14 117.6 . . ?
C2 N1 C10 121.8(2) . . ?
C2 N1 C11 116.8(3) . . ?
C10 N1 C11 121.3(3) . . ?
C3 N2 C5 118.2(2) . . ?
N2 C3 C2 124.8(2) . . ?
N2 C3 C15 121.0(2) . . ?
C2 C3 C15 114.1(2) . . ?
N2 C5 C6 118.2(2) . . ?
N2 C5 C10 121.8(2) . . ?
C6 C5 C10 120.0(2) . . ?
C7 C6 C5 120.4(3) . . ?
C7 C6 H6 119.8 . . ?
C5 C6 H6 119.8 . . ?
O17 C2 N1 122.7(2) . . ?
O17 C2 C3 122.3(3) . . ?
N1 C2 C3 115.0(2) . . ?
C9 C10 N1 122.7(3) . . ?
C9 C10 C5 119.0(3) . . ?
N1 C10 C5 118.3(2) . . ?
C23 C18 C19 119.3(3) . . ?
C23 C18 N14 121.9(3) . . ?
C19 C18 N14 118.7(3) . . ?
F16 C15 C3 111.3(2) . . ?
F16 C15 H15A 109.4 . . ?
C3 C15 H15A 109.4 . . ?
F16 C15 H15B 109.4 . . ?
C3 C15 H15B 109.4 . . ?
H15A C15 H15B 108.0 . . ?
C6 C7 C8 119.2(3) . . ?
C6 C7 H7 120.4 . . ?
C8 C7 H7 120.4 . . ?
C8 C9 C10 120.0(3) . . ?
C8 C9 H9 120.0 . . ?
C10 C9 H9 120.0 . . ?
C20 C21 C22 122.7(3) . . ?
C20 C21 F24 118.2(3) . . ?
C22 C21 F24 119.0(3) . . ?
O13 C12 N14 124.6(2) . . ?
O13 C12 C11 121.0(2) . . ?
N14 C12 C11 114.4(2) . . ?
N1 C11 C12 110.9(2) . . ?
N1 C11 H11A 109.5 . . ?
C12 C11 H11A 109.5 . . ?
N1 C11 H11B 109.5 . . ?
C12 C11 H11B 109.5 . . ?
H11A C11 H11B 108.0 . . ?
C9 C8 C7 121.3(3) . . ?
C9 C8 H8 119.3 . . ?
C7 C8 H8 119.3 . . ?
C18 C23 C22 120.6(4) . . ?
C18 C23 H23 119.7 . . ?
C22 C23 H23 119.7 . . ?
C21 C22 C23 118.6(4) . . ?
C21 C22 H22 120.7 . . ?
C23 C22 H22 120.7 . . ?
C18 C19 C20 120.3(4) . . ?
C18 C19 H19 119.9 . . ?
C20 C19 H19 119.9 . . ?
C21 C20 C19 118.4(4) . . ?
C21 C20 H20 120.8 . . ?
C19 C20 H20 120.8 . . ?

loop_
_geom_bond_atom_site_label_1
_geom_bond_atom_site_label_2
_geom_bond_distance
_geom_bond_site_symmetry_2
_geom_bond_publ_flag
F16 C15 1.384(3) . ?
F24 C21 1.357(3) . ?
O17 C2 1.230(3) . ?
N14 C12 1.330(3) . ?
N14 C18 1.433(3) . ?
N14 H14 0.8800 . ?
N1 C2 1.374(4) . ?
N1 C10 1.397(4) . ?
N1 C11 1.460(3) . ?
N2 C3 1.293(3) . ?
N2 C5 1.385(3) . ?
O13 C12 1.223(3) . ?
C3 C2 1.475(3) . ?
C3 C15 1.480(4) . ?
C5 C6 1.393(4) . ?
C5 C10 1.409(3) . ?
C6 C7 1.376(4) . ?
C6 H6 0.9500 . ?
C10 C9 1.393(4) . ?
C18 C23 1.360(5) . ?
C18 C19 1.368(5) . ?
C15 H15A 0.9900 . ?
C15 H15B 0.9900 . ?
C7 C8 1.398(5) . ?
C7 H7 0.9500 . ?
C9 C8 1.371(5) . ?
C9 H9 0.9500 . ?
C21 C20 1.340(6) . ?
C21 C22 1.350(5) . ?
C12 C11 1.531(3) . ?
C11 H11A 0.9900 . ?
C11 H11B 0.9900 . ?
C8 H8 0.9500 . ?
C23 C22 1.388(4) . ?
C23 H23 0.9500 . ?
C22 H22 0.9500 . ?
C19 C20 1.401(4) . ?
C19 H19 0.9500 . ?
C20 H20 0.9500 . ?
